data_7035001
loop_
_publ_author_name
'Tong, Yu-Zhang'
'Gao, Chen'
'Wang, Qing-Lun'
'Wang, Bing-Wu'
'Gao, Song'
'Cheng, Peng'
'Liao, Dai-Zheng'

_publ_section_title
;
 Two mononuclear single molecule magnets derived from dysprosium(iii) and
 tmphen (tmphen = 3,4,7,8-tetramethyl-1,10-phenanthroline).
;
_journal_issue 19
_journal_name_full 'Dalton transactions (Cambridge, England : 2003)'
_journal_page_first 9020
_journal_page_last 9026
_journal_paper_doi 10.1039/c5dt00869g
_journal_volume 44
_journal_year 2015
_chemical_formula_sum 'C31 H16 Dy F18 N2 O6'
_chemical_formula_weight 1016.96
_chemical_name_systematic
; 
 ? 
;
_space_group_IT_number 2
_symmetry_cell_setting triclinic
_symmetry_space_group_name_Hall '-P 1'
_symmetry_space_group_name_H-M 'P -1'
_atom_sites_solution_hydrogens geom
_atom_sites_solution_primary direct
_atom_sites_solution_secondary difmap
_audit_creation_method SHELXL-97
_audit_update_record
;
2015-03-27 deposited with the CCDC.
2015-04-07 downloaded from the CCDC.
;
_cell_angle_alpha 100.04(3)
_cell_angle_beta 100.45(3)
_cell_angle_gamma 90.01(3)
_cell_formula_units_Z 2
_cell_length_a 11.636(2)
_cell_length_b 13.080(3)
_cell_length_c 13.390(3)
_cell_measurement_reflns_used 9482
_cell_measurement_temperature 293(2)
_cell_measurement_theta_max 27.85
_cell_measurement_theta_min 1.78
_cell_volume 1972.4(8)
_computing_cell_refinement 'Bruker FRAMBO'
_computing_data_collection 'Bruker FRAMBO'
_computing_data_reduction 'Bruker SAINT'
_computing_molecular_graphics 'Bruker SHELXTL'
_computing_publication_material 'Bruker SHELXTL'
_computing_structure_refinement 'SHELXL-97 (Sheldrick, 1997)'
_computing_structure_solution 'SHELXS-97 (Sheldrick, 1990)'
_diffrn_ambient_temperature 293(2)
_diffrn_measured_fraction_theta_full 0.994
_diffrn_measured_fraction_theta_max 0.994
_diffrn_measurement_device_type 'multiwire proportional'
_diffrn_measurement_method 'phi and omega scans'
_diffrn_radiation_monochromator graphite
_diffrn_radiation_source 'fine-focus sealed tube'
_diffrn_radiation_type MoK\a
_diffrn_radiation_wavelength 0.71073
_diffrn_reflns_av_R_equivalents 0.0319
_diffrn_reflns_av_unetI/netI 0.0384
_diffrn_reflns_limit_h_max 15
_diffrn_reflns_limit_h_min -15
_diffrn_reflns_limit_k_max 17
_diffrn_reflns_limit_k_min -17
_diffrn_reflns_limit_l_max 17
_diffrn_reflns_limit_l_min -17
_diffrn_reflns_number 22905
_diffrn_reflns_theta_full 27.85
_diffrn_reflns_theta_max 27.85
_diffrn_reflns_theta_min 1.78
_exptl_absorpt_coefficient_mu 2.021
_exptl_absorpt_correction_T_max 0.6648
_exptl_absorpt_correction_T_min 0.6015
_exptl_absorpt_correction_type multi-scan
_exptl_absorpt_process_details SADABS
_exptl_crystal_colour yellow
_exptl_crystal_density_diffrn 1.712
_exptl_crystal_density_meas ?
_exptl_crystal_density_method 'not measured'
_exptl_crystal_description block
_exptl_crystal_F_000 984
_exptl_crystal_size_max 0.28
_exptl_crystal_size_mid 0.24
_exptl_crystal_size_min 0.22
_platon_squeeze_details ' ?'
_refine_diff_density_max 3.333
_refine_diff_density_min -1.933
_refine_diff_density_rms 0.136
_refine_ls_extinction_method none
_refine_ls_goodness_of_fit_ref 1.094
_refine_ls_hydrogen_treatment constr
_refine_ls_matrix_type full
_refine_ls_number_parameters 527
_refine_ls_number_reflns 9329
_refine_ls_number_restraints 96
_refine_ls_restrained_S_all 1.255
_refine_ls_R_factor_all 0.0398
_refine_ls_R_factor_gt 0.0376
_refine_ls_shift/su_max 0.003
_refine_ls_shift/su_mean 0.000
_refine_ls_structure_factor_coef Fsqd
_refine_ls_weighting_details 'calc w=1/[\s^2^(Fo^2^)+(0.0623P)^2^+2.7127P] where P=(Fo^2^+2Fc^2^)/3'
_refine_ls_weighting_scheme calc
_refine_ls_wR_factor_gt 0.1026
_refine_ls_wR_factor_ref 0.1041
_reflns_number_gt 8639
_reflns_number_total 9329
_reflns_threshold_expression >2sigma(I)
_cod_data_source_file c5dt00869g2.cif
_cod_data_source_block shelxl
_cod_depositor_comments
;
The following automatic conversions were performed:

'_symmetry_cell_setting' value 'Triclinic' changed to 'triclinic'
according to
/usr/data/users/saulius/crontab/automatic-downloads/rss-feeds/RSC/lib/dictionaries/cif_core.dic
dictionary named 'cif_core.dic' version 2.4.2 from 2011-04-26.

'_exptl_crystal_density_meas' value 'none' was changed to '?' - the
value is perceived as not measured.

Automatic conversion script
Id: cif_fix_values 3271 2015-04-21 07:52:19Z andrius 

 Adding full bibliography for 7035001--7035002.cif.
;
_cod_original_cell_volume 1972.4(7)
_cod_original_sg_symbol_H-M P-1
_cod_database_code 7035001

loop_
_symmetry_equiv_pos_as_xyz
'x, y, z'
'-x, -y, -z'

loop_
_atom_site_label
_atom_site_type_symbol
_atom_site_fract_x
_atom_site_fract_y
_atom_site_fract_z
_atom_site_U_iso_or_equiv
_atom_site_adp_type
_atom_site_occupancy
_atom_site_symmetry_multiplicity
_atom_site_calc_flag
_atom_site_refinement_flags
C1 C 0.2541(4) 1.0477(3) 0.2287(3) 0.0211(8) Uani 1 1 d .
H1 H 0.2277 1.0216 0.1590 0.025 Uiso 1 1 calc R
C2 C 0.2680(4) 1.1567(3) 0.2593(3) 0.0235(8) Uani 1 1 d .
C3 C 0.2379(5) 1.2235(4) 0.1780(4) 0.0361(11) Uani 1 1 d .
H3A H 0.1708 1.2632 0.1900 0.054 Uiso 1 1 calc R
H3B H 0.2207 1.1802 0.1111 0.054 Uiso 1 1 calc R
H3C H 0.3029 1.2698 0.1810 0.054 Uiso 1 1 calc R
C4 C 0.3203(5) 1.3118(3) 0.4014(4) 0.0318(10) Uani 1 1 d .
H4A H 0.2998 1.3483 0.3447 0.048 Uiso 1 1 calc R
H4B H 0.3999 1.3291 0.4343 0.048 Uiso 1 1 calc R
H4C H 0.2697 1.3315 0.4502 0.048 Uiso 1 1 calc R
C5 C 0.3067(4) 1.1968(3) 0.3622(3) 0.0223(8) Uani 1 1 d .
C6 C 0.3313(3) 1.1264(3) 0.4325(3) 0.0190(7) Uani 1 1 d .
C7 C 0.3144(3) 1.0191(3) 0.3942(3) 0.0157(7) Uani 1 1 d .
C8 C 0.3356(3) 0.9459(3) 0.4643(3) 0.0155(7) Uani 1 1 d .
C9 C 0.3721(3) 1.1595(3) 0.5408(3) 0.0234(8) Uani 1 1 d .
H9 H 0.3846 1.2302 0.5667 0.028 Uiso 1 1 calc R
C10 C 0.3930(3) 1.0913(3) 0.6064(3) 0.0231(8) Uani 1 1 d .
H10 H 0.4203 1.1159 0.6762 0.028 Uiso 1 1 calc R
C11 C 0.3740(3) 0.9818(3) 0.5705(3) 0.0180(7) Uani 1 1 d .
C12 C 0.3912(3) 0.9080(3) 0.6379(3) 0.0204(8) Uani 1 1 d .
C13 C 0.4278(4) 0.9432(4) 0.7521(3) 0.0288(9) Uani 1 1 d .
H13A H 0.3615 0.9693 0.7808 0.043 Uiso 1 1 calc R
H13B H 0.4873 0.9972 0.7652 0.043 Uiso 1 1 calc R
H13C H 0.4580 0.8857 0.7833 0.043 Uiso 1 1 calc R
C14 C 0.3799(5) 0.7187(4) 0.6591(4) 0.0317(10) Uani 1 1 d .
H14A H 0.4579 0.7204 0.6983 0.048 Uiso 1 1 calc R
H14B H 0.3636 0.6525 0.6144 0.048 Uiso 1 1 calc R
H14C H 0.3251 0.7292 0.7052 0.048 Uiso 1 1 calc R
C15 C 0.3694(3) 0.8042(3) 0.5948(3) 0.0211(8) Uani 1 1 d .
C16 C 0.3343(3) 0.7766(3) 0.4880(3) 0.0202(8) Uani 1 1 d .
H16 H 0.3228 0.7063 0.4602 0.024 Uiso 1 1 calc R
C17 C 0.5116(4) 0.7883(4) 0.0203(3) 0.0292(9) Uani 1 1 d .
C18 C 0.4663(4) 0.7548(3) 0.1109(3) 0.0226(8) Uani 1 1 d .
C19 C 0.5031(4) 0.6621(3) 0.1405(4) 0.0265(9) Uani 1 1 d .
C20 C 0.4682(4) 0.6330(3) 0.2257(4) 0.0250(8) Uani 1 1 d U
C21 C 0.5243(5) 0.5372(4) 0.2630(5) 0.0397(11) Uani 1 1 d U
C22 C 0.1930(5) 0.5127(5) -0.0400(5) 0.0480(15) Uani 1 1 d .
C23 C 0.1866(4) 0.6274(4) 0.0089(4) 0.0329(10) Uani 1 1 d .
C24 C 0.1601(5) 0.6997(5) -0.0553(4) 0.0394(12) Uani 1 1 d .
C25 C 0.1532(4) 0.8047(4) -0.0126(4) 0.0315(10) Uani 1 1 d .
C26 C 0.1269(6) 0.8816(5) -0.0880(4) 0.0488(14) Uani 1 1 d U
C27 C -0.1488(4) 0.8324(4) 0.2071(4) 0.0291(9) Uani 1 1 d .
C28 C -0.0353(3) 0.7829(3) 0.2484(3) 0.0210(8) Uani 1 1 d .
C29 C -0.0425(4) 0.6897(3) 0.2839(3) 0.0238(8) Uani 1 1 d .
C30 C 0.0592(4) 0.6371(3) 0.3105(3) 0.0220(8) Uani 1 1 d .
C31 C 0.0481(5) 0.5326(4) 0.3457(4) 0.0357(11) Uani 1 1 d .
Dy1 Dy 0.245374(14) 0.787847(12) 0.234595(12) 0.01571(7) Uani 1 1 d .
F1 F 0.4574(6) 0.4887(5) 0.3022(7) 0.129(2) Uani 1 1 d U
F2 F 0.6210(6) 0.5622(4) 0.3267(5) 0.120(2) Uani 1 1 d U
F3 F 0.5570(5) 0.4697(3) 0.1930(4) 0.0835(14) Uani 1 1 d U
F4 F 0.5836(4) 0.7210(3) -0.0199(3) 0.0642(12) Uani 1 1 d .
F5 F 0.4241(3) 0.7979(5) -0.0541(3) 0.0821(16) Uani 1 1 d .
F6 F 0.5714(4) 0.8767(3) 0.0487(3) 0.0521(9) Uani 1 1 d .
F7 F 0.2915(4) 0.4740(3) -0.0010(4) 0.0835(16) Uani 1 1 d .
F8 F 0.1056(5) 0.4572(3) -0.0303(5) 0.099(2) Uani 1 1 d .
F9 F 0.1973(5) 0.5005(4) -0.1416(3) 0.0815(15) Uani 1 1 d .
F10 F 0.1645(6) 0.8515(5) -0.1752(4) 0.1030(19) Uani 1 1 d U
F11 F 0.0196(5) 0.8979(6) -0.1101(6) 0.125(2) Uani 1 1 d U
F12 F 0.1857(6) 0.9687(4) -0.0519(4) 0.108(2) Uani 1 1 d U
F13 F 0.0623(4) 0.4547(2) 0.2715(3) 0.0604(11) Uani 1 1 d .
F14 F 0.1301(3) 0.5252(3) 0.4278(3) 0.0549(9) Uani 1 1 d .
F15 F -0.0551(3) 0.5172(3) 0.3714(3) 0.0537(9) Uani 1 1 d .
F16 F -0.2441(2) 0.7875(3) 0.2262(3) 0.0516(10) Uani 1 1 d .
F17 F -0.1498(3) 0.9327(2) 0.2478(3) 0.0422(7) Uani 1 1 d .
F18 F -0.1625(3) 0.8249(3) 0.1063(2) 0.0479(8) Uani 1 1 d .
N1 N 0.2761(3) 0.9801(3) 0.2924(3) 0.0175(6) Uani 1 1 d .
N2 N 0.3163(3) 0.8438(3) 0.4234(3) 0.0171(6) Uani 1 1 d .
O1 O 0.3981(3) 0.8180(2) 0.1498(2) 0.0220(6) Uani 1 1 d .
O2 O 0.3987(3) 0.6765(2) 0.2786(2) 0.0217(6) Uani 1 1 d .
O3 O 0.2062(3) 0.6428(2) 0.1054(2) 0.0275(7) Uani 1 1 d .
O4 O 0.1658(3) 0.8452(2) 0.0794(2) 0.0253(6) Uani 1 1 d .
O5 O 0.0545(2) 0.8321(2) 0.2423(2) 0.0218(6) Uani 1 1 d .
O6 O 0.1627(3) 0.6621(2) 0.3076(2) 0.0225(6) Uani 1 1 d .

loop_
_atom_site_aniso_label
_atom_site_aniso_U_11
_atom_site_aniso_U_22
_atom_site_aniso_U_33
_atom_site_aniso_U_23
_atom_site_aniso_U_13
_atom_site_aniso_U_12
C1 0.0245(19) 0.0207(19) 0.0204(18) 0.0060(15) 0.0079(15) 0.0034(15)
C2 0.026(2) 0.0195(19) 0.030(2) 0.0086(16) 0.0137(17) 0.0059(16)
C3 0.057(3) 0.025(2) 0.032(2) 0.0132(19) 0.014(2) 0.007(2)
C4 0.039(3) 0.018(2) 0.041(3) 0.0063(18) 0.013(2) 0.0038(18)
C5 0.0186(18) 0.0184(19) 0.033(2) 0.0056(16) 0.0106(16) 0.0030(15)
C6 0.0121(16) 0.0187(18) 0.028(2) 0.0022(15) 0.0096(14) 0.0023(13)
C7 0.0117(15) 0.0163(17) 0.0206(17) 0.0030(14) 0.0070(13) 0.0024(13)
C8 0.0108(15) 0.0159(17) 0.0209(18) 0.0029(14) 0.0064(13) 0.0026(13)
C9 0.0181(18) 0.0188(19) 0.031(2) -0.0020(16) 0.0046(16) 0.0008(15)
C10 0.0175(18) 0.025(2) 0.0234(19) -0.0030(16) 0.0020(15) 0.0013(15)
C11 0.0113(15) 0.0205(19) 0.0217(18) 0.0002(15) 0.0046(13) 0.0025(13)
C12 0.0131(16) 0.029(2) 0.0205(18) 0.0053(15) 0.0050(14) 0.0046(15)
C13 0.026(2) 0.039(3) 0.021(2) 0.0047(18) 0.0030(16) 0.0032(18)
C14 0.039(3) 0.035(2) 0.027(2) 0.0176(19) 0.0085(19) 0.010(2)
C15 0.0168(17) 0.026(2) 0.0235(19) 0.0081(16) 0.0066(14) 0.0037(15)
C16 0.0192(18) 0.0197(19) 0.0244(19) 0.0082(15) 0.0069(15) 0.0046(15)
C17 0.028(2) 0.038(3) 0.023(2) 0.0024(18) 0.0097(17) -0.0013(19)
C18 0.0189(18) 0.028(2) 0.0205(19) -0.0002(15) 0.0061(14) -0.0035(15)
C19 0.0214(19) 0.024(2) 0.036(2) 0.0006(17) 0.0132(17) 0.0042(16)
C20 0.0218(17) 0.0215(18) 0.034(2) 0.0056(15) 0.0096(15) 0.0051(15)
C21 0.041(2) 0.034(2) 0.052(2) 0.0176(19) 0.0203(19) 0.0193(18)
C22 0.040(3) 0.042(3) 0.049(3) -0.022(3) 0.005(2) 0.000(2)
C23 0.024(2) 0.036(3) 0.033(2) -0.007(2) 0.0028(18) -0.0013(19)
C24 0.041(3) 0.044(3) 0.027(2) -0.005(2) 0.001(2) 0.002(2)
C25 0.029(2) 0.040(3) 0.024(2) 0.0034(19) 0.0022(17) 0.002(2)
C26 0.060(3) 0.059(3) 0.026(2) 0.014(2) -0.002(2) 0.008(3)
C27 0.023(2) 0.036(2) 0.027(2) 0.0040(18) 0.0034(16) 0.0045(18)
C28 0.0190(18) 0.023(2) 0.0194(18) -0.0008(15) 0.0046(14) 0.0027(15)
C29 0.0204(19) 0.025(2) 0.025(2) 0.0027(16) 0.0045(15) -0.0037(16)
C30 0.030(2) 0.0155(18) 0.0214(19) 0.0016(14) 0.0077(16) -0.0030(15)
C31 0.041(3) 0.027(2) 0.044(3) 0.014(2) 0.014(2) -0.003(2)
Dy1 0.01623(10) 0.01454(10) 0.01766(10) 0.00317(7) 0.00625(7) 0.00314(6)
F1 0.119(4) 0.102(3) 0.220(5) 0.108(3) 0.097(3) 0.056(3)
F2 0.135(4) 0.076(3) 0.115(3) 0.014(3) -0.060(3) 0.039(3)
F3 0.115(3) 0.051(2) 0.085(3) 0.010(2) 0.020(2) 0.046(2)
F4 0.091(3) 0.052(2) 0.069(3) 0.0104(18) 0.066(2) 0.015(2)
F5 0.042(2) 0.178(5) 0.0367(19) 0.053(3) 0.0020(16) -0.008(3)
F6 0.072(2) 0.0429(19) 0.0487(19) 0.0043(15) 0.0327(18) -0.0203(17)
F7 0.077(3) 0.058(3) 0.094(3) -0.032(2) 0.002(3) 0.033(2)
F8 0.094(4) 0.044(2) 0.162(5) -0.036(3) 0.080(4) -0.025(2)
F9 0.111(4) 0.067(3) 0.057(3) -0.030(2) 0.029(3) -0.007(3)
F10 0.148(5) 0.123(4) 0.057(3) 0.045(3) 0.040(3) 0.037(4)
F11 0.067(3) 0.163(5) 0.179(6) 0.131(5) 0.012(3) 0.037(3)
F12 0.170(5) 0.082(3) 0.065(3) 0.046(3) -0.030(3) -0.040(3)
F13 0.090(3) 0.0190(15) 0.079(3) 0.0031(15) 0.038(2) -0.0002(16)
F14 0.058(2) 0.053(2) 0.063(2) 0.0406(18) 0.0045(18) 0.0019(17)
F15 0.0449(19) 0.0442(19) 0.087(3) 0.0353(19) 0.0287(19) -0.0006(15)
F16 0.0186(14) 0.065(2) 0.078(3) 0.029(2) 0.0109(15) 0.0040(15)
F17 0.0367(16) 0.0340(16) 0.0514(19) 0.0029(13) 0.0012(13) 0.0179(13)
F18 0.0395(17) 0.072(2) 0.0286(15) 0.0093(15) -0.0032(13) 0.0145(16)
N1 0.0173(15) 0.0174(15) 0.0204(16) 0.0056(12) 0.0081(12) 0.0031(12)
N2 0.0159(14) 0.0167(15) 0.0209(16) 0.0047(12) 0.0075(12) 0.0031(12)
O1 0.0222(14) 0.0239(14) 0.0224(14) 0.0047(11) 0.0099(11) 0.0028(11)
O2 0.0216(13) 0.0205(14) 0.0247(14) 0.0052(11) 0.0077(11) 0.0077(11)
O3 0.0293(16) 0.0201(15) 0.0296(16) -0.0049(12) 0.0056(12) -0.0004(12)
O4 0.0267(15) 0.0293(16) 0.0200(14) 0.0052(12) 0.0037(11) 0.0064(12)
O5 0.0180(13) 0.0189(14) 0.0310(15) 0.0060(11) 0.0091(11) 0.0040(11)
O6 0.0231(14) 0.0189(14) 0.0280(15) 0.0075(11) 0.0083(11) 0.0019(11)

loop_
_atom_type_symbol
_atom_type_description
_atom_type_scat_dispersion_real
_atom_type_scat_dispersion_imag
_atom_type_scat_source
C C 0.0033 0.0016 'International Tables Vol C Tables 4.2.6.8 and 6.1.1.4'
Dy Dy -0.1892 4.4098 'International Tables Vol C Tables 4.2.6.8 and 6.1.1.4'
H H 0.0000 0.0000 'International Tables Vol C Tables 4.2.6.8 and 6.1.1.4'
N N 0.0061 0.0033 'International Tables Vol C Tables 4.2.6.8 and 6.1.1.4'
O O 0.0106 0.0060 'International Tables Vol C Tables 4.2.6.8 and 6.1.1.4'
F F 0.0171 0.0103 'International Tables Vol C Tables 4.2.6.8 and 6.1.1.4'

loop_
_geom_angle_atom_site_label_1
_geom_angle_atom_site_label_2
_geom_angle_atom_site_label_3
_geom_angle
N1 C1 C2 124.5(4)
N1 C1 H1 117.8
C2 C1 H1 117.8
C5 C2 C1 118.6(4)
C5 C2 C3 123.1(4)
C1 C2 C3 118.3(4)
C2 C3 H3A 109.5
C2 C3 H3B 109.5
H3A C3 H3B 109.5
C2 C3 H3C 109.5
H3A C3 H3C 109.5
H3B C3 H3C 109.5
C5 C4 H4A 109.5
C5 C4 H4B 109.5
H4A C4 H4B 109.5
C5 C4 H4C 109.5
H4A C4 H4C 109.5
H4B C4 H4C 109.5
C2 C5 C6 118.3(4)
C2 C5 C4 121.9(4)
C6 C5 C4 119.8(4)
C7 C6 C5 118.7(4)
C7 C6 C9 118.3(4)
C5 C6 C9 122.9(4)
N1 C7 C6 122.6(4)
N1 C7 C8 117.5(3)
C6 C7 C8 119.9(3)
N2 C8 C11 122.6(4)
N2 C8 C7 117.3(3)
C11 C8 C7 120.1(3)
C10 C9 C6 121.9(4)
C10 C9 H9 119.0
C6 C9 H9 119.0
C9 C10 C11 121.2(4)
C9 C10 H10 119.4
C11 C10 H10 119.4
C8 C11 C12 118.7(4)
C8 C11 C10 118.6(4)
C12 C11 C10 122.7(4)
C15 C12 C11 117.8(4)
C15 C12 C13 121.8(4)
C11 C12 C13 120.4(4)
C12 C13 H13A 109.5
C12 C13 H13B 109.5
H13A C13 H13B 109.5
C12 C13 H13C 109.5
H13A C13 H13C 109.5
H13B C13 H13C 109.5
C15 C14 H14A 109.5
C15 C14 H14B 109.5
H14A C14 H14B 109.5
C15 C14 H14C 109.5
H14A C14 H14C 109.5
H14B C14 H14C 109.5
C12 C15 C16 118.9(4)
C12 C15 C14 122.7(4)
C16 C15 C14 118.4(4)
N2 C16 C15 124.5(4)
N2 C16 H16 117.7
C15 C16 H16 117.7
F6 C17 F5 108.8(5)
F6 C17 F4 105.4(4)
F5 C17 F4 107.2(5)
F6 C17 C18 111.7(4)
F5 C17 C18 110.3(4)
F4 C17 C18 113.1(4)
O1 C18 C19 127.7(4)
O1 C18 C17 113.7(4)
C19 C18 C17 118.6(4)
C18 C19 C20 119.5(4)
O2 C20 C19 128.4(4)
O2 C20 C21 114.6(4)
C19 C20 C21 117.0(4)
F1 C21 F3 105.2(6)
F1 C21 F2 110.4(7)
F3 C21 F2 102.0(5)
F1 C21 C20 112.4(5)
F3 C21 C20 115.2(5)
F2 C21 C20 111.0(5)
F8 C22 F7 110.3(7)
F8 C22 F9 107.8(5)
F7 C22 F9 103.0(5)
F8 C22 C23 112.5(5)
F7 C22 C23 110.7(4)
F9 C22 C23 112.1(6)
O3 C23 C24 128.0(5)
O3 C23 C22 113.3(5)
C24 C23 C22 118.7(5)
C23 C24 C25 119.8(5)
O4 C25 C24 128.4(5)
O4 C25 C26 114.3(5)
C24 C25 C26 117.3(5)
F11 C26 F12 110.4(7)
F11 C26 F10 107.7(6)
F12 C26 F10 101.6(6)
F11 C26 C25 112.4(6)
F12 C26 C25 111.0(5)
F10 C26 C25 113.2(5)
F18 C27 F17 107.7(4)
F18 C27 F16 106.7(4)
F17 C27 F16 106.6(4)
F18 C27 C28 110.3(4)
F17 C27 C28 111.9(4)
F16 C27 C28 113.3(4)
O5 C28 C29 128.2(4)
O5 C28 C27 113.5(4)
C29 C28 C27 118.3(4)
C30 C29 C28 119.2(4)
O6 C30 C29 128.7(4)
O6 C30 C31 113.2(4)
C29 C30 C31 118.1(4)
F13 C31 F15 107.7(5)
F13 C31 F14 107.0(5)
F15 C31 F14 107.2(4)
F13 C31 C30 110.5(4)
F15 C31 C30 113.1(4)
F14 C31 C30 111.2(4)
O5 Dy1 O3 97.99(11)
O5 Dy1 O6 72.52(10)
O3 Dy1 O6 74.26(11)
O5 Dy1 O1 141.14(10)
O3 Dy1 O1 83.50(11)
O6 Dy1 O1 142.84(10)
O5 Dy1 O2 147.01(10)
O3 Dy1 O2 76.32(11)
O6 Dy1 O2 74.69(10)
O1 Dy1 O2 71.29(10)
O5 Dy1 O4 72.36(11)
O3 Dy1 O4 72.23(12)
O6 Dy1 O4 126.55(11)
O1 Dy1 O4 71.24(11)
O2 Dy1 O4 133.00(10)
O5 Dy1 N2 94.13(11)
O3 Dy1 N2 143.05(12)
O6 Dy1 N2 76.42(11)
O1 Dy1 N2 107.87(11)
O2 Dy1 N2 74.63(11)
O4 Dy1 N2 144.61(11)
O5 Dy1 N1 80.80(11)
O3 Dy1 N1 151.12(12)
O6 Dy1 N1 131.12(10)
O1 Dy1 N1 80.02(11)
O2 Dy1 N1 119.60(11)
O4 Dy1 N1 80.05(11)
N2 Dy1 N1 65.33(11)
C1 N1 C7 117.3(3)
C1 N1 Dy1 123.2(3)
C7 N1 Dy1 119.5(2)
C16 N2 C8 117.4(3)
C16 N2 Dy1 122.3(3)
C8 N2 Dy1 120.3(2)
C18 O1 Dy1 129.5(3)
C20 O2 Dy1 129.7(3)
C23 O3 Dy1 135.2(3)
C25 O4 Dy1 133.4(3)
C28 O5 Dy1 134.1(3)
C30 O6 Dy1 133.4(3)

loop_
_geom_bond_atom_site_label_1
_geom_bond_atom_site_label_2
_geom_bond_distance
C1 N1 1.327(5)
C1 C2 1.414(6)
C1 H1 0.9300
C2 C5 1.378(6)
C2 C3 1.505(6)
C3 H3A 0.9600
C3 H3B 0.9600
C3 H3C 0.9600
C4 C5 1.502(6)
C4 H4A 0.9600
C4 H4B 0.9600
C4 H4C 0.9600
C5 C6 1.422(6)
C6 C7 1.408(5)
C6 C9 1.431(6)
C7 N1 1.361(5)
C7 C8 1.444(5)
C8 N2 1.355(5)
C8 C11 1.407(5)
C9 C10 1.351(6)
C9 H9 0.9300
C10 C11 1.433(6)
C10 H10 0.9300
C11 C12 1.422(6)
C12 C15 1.384(6)
C12 C13 1.500(6)
C13 H13A 0.9600
C13 H13B 0.9600
C13 H13C 0.9600
C14 C15 1.518(6)
C14 H14A 0.9600
C14 H14B 0.9600
C14 H14C 0.9600
C15 C16 1.396(6)
C16 N2 1.328(5)
C16 H16 0.9300
C17 F6 1.310(6)
C17 F5 1.313(6)
C17 F4 1.327(6)
C17 C18 1.535(6)
C18 O1 1.259(5)
C18 C19 1.385(6)
C19 C20 1.389(6)
C20 O2 1.245(5)
C20 C21 1.532(6)
C21 F1 1.244(8)
C21 F3 1.282(7)
C21 F2 1.286(8)
C22 F8 1.288(8)
C22 F7 1.311(8)
C22 F9 1.352(8)
C22 C23 1.536(7)
C23 O3 1.250(6)
C23 C24 1.384(8)
C24 C25 1.400(8)
C25 O4 1.236(6)
C25 C26 1.540(7)
C26 F11 1.256(8)
C26 F12 1.299(8)
C26 F10 1.317(8)
C27 F18 1.317(5)
C27 F17 1.331(6)
C27 F16 1.340(6)
C27 C28 1.526(6)
C28 O5 1.250(5)
C28 C29 1.391(6)
C29 C30 1.391(6)
C30 O6 1.257(5)
C30 C31 1.535(6)
C31 F13 1.327(6)
C31 F15 1.332(6)
C31 F14 1.336(7)
Dy1 O5 2.311(3)
Dy1 O3 2.317(3)
Dy1 O6 2.342(3)
Dy1 O1 2.344(3)
Dy1 O2 2.360(3)
Dy1 O4 2.363(3)
Dy1 N2 2.491(3)
Dy1 N1 2.504(3)

loop_
_geom_torsion_atom_site_label_1
_geom_torsion_atom_site_label_2
_geom_torsion_atom_site_label_3
_geom_torsion_atom_site_label_4
_geom_torsion
N1 C1 C2 C5 -0.1(6)
N1 C1 C2 C3 -179.2(4)
C1 C2 C5 C6 0.3(6)
C3 C2 C5 C6 179.3(4)
C1 C2 C5 C4 -178.1(4)
C3 C2 C5 C4 0.9(7)
C2 C5 C6 C7 -0.4(5)
C4 C5 C6 C7 178.0(4)
C2 C5 C6 C9 179.9(4)
C4 C5 C6 C9 -1.6(6)
C5 C6 C7 N1 0.4(5)
C9 C6 C7 N1 -179.9(3)
C5 C6 C7 C8 -178.3(3)
C9 C6 C7 C8 1.4(5)
N1 C7 C8 N2 0.3(5)
C6 C7 C8 N2 179.1(3)
N1 C7 C8 C11 -179.3(3)
C6 C7 C8 C11 -0.5(5)
C7 C6 C9 C10 -0.8(6)
C5 C6 C9 C10 178.8(4)
C6 C9 C10 C11 -0.7(6)
N2 C8 C11 C12 -1.2(5)
C7 C8 C11 C12 178.4(3)
N2 C8 C11 C10 179.5(3)
C7 C8 C11 C10 -1.0(5)
C9 C10 C11 C8 1.6(6)
C9 C10 C11 C12 -177.7(4)
C8 C11 C12 C15 0.2(5)
C10 C11 C12 C15 179.5(4)
C8 C11 C12 C13 -177.7(4)
C10 C11 C12 C13 1.6(6)
C11 C12 C15 C16 1.4(5)
C13 C12 C15 C16 179.3(4)
C11 C12 C15 C14 -177.6(4)
C13 C12 C15 C14 0.4(6)
C12 C15 C16 N2 -2.3(6)
C14 C15 C16 N2 176.7(4)
F6 C17 C18 O1 61.1(5)
F5 C17 C18 O1 -60.0(6)
F4 C17 C18 O1 179.9(4)
F6 C17 C18 C19 -118.8(5)
F5 C17 C18 C19 120.1(5)
F4 C17 C18 C19 0.0(6)
O1 C18 C19 C20 -3.4(7)
C17 C18 C19 C20 176.5(4)
C18 C19 C20 O2 5.7(8)
C18 C19 C20 C21 -172.2(4)
O2 C20 C21 F1 33.1(8)
C19 C20 C21 F1 -148.7(7)
O2 C20 C21 F3 153.6(5)
C19 C20 C21 F3 -28.2(7)
O2 C20 C21 F2 -91.1(6)
C19 C20 C21 F2 87.1(7)
F8 C22 C23 O3 72.0(7)
F7 C22 C23 O3 -51.9(7)
F9 C22 C23 O3 -166.4(5)
F8 C22 C23 C24 -107.6(7)
F7 C22 C23 C24 128.5(6)
F9 C22 C23 C24 14.0(7)
O3 C23 C24 C25 0.2(9)
C22 C23 C24 C25 179.7(5)
C23 C24 C25 O4 -1.6(9)
C23 C24 C25 C26 178.3(5)
O4 C25 C26 F11 -86.6(7)
C24 C25 C26 F11 93.6(8)
O4 C25 C26 F12 37.6(8)
C24 C25 C26 F12 -142.3(6)
O4 C25 C26 F10 151.1(6)
C24 C25 C26 F10 -28.8(8)
F18 C27 C28 O5 68.8(5)
F17 C27 C28 O5 -51.1(5)
F16 C27 C28 O5 -171.7(4)
F18 C27 C28 C29 -109.0(5)
F17 C27 C28 C29 131.1(4)
F16 C27 C28 C29 10.6(6)
O5 C28 C29 C30 -4.8(7)
C27 C28 C29 C30 172.5(4)
C28 C29 C30 O6 0.1(7)
C28 C29 C30 C31 -177.9(4)
O6 C30 C31 F13 -73.7(5)
C29 C30 C31 F13 104.6(5)
O6 C30 C31 F15 165.6(4)
C29 C30 C31 F15 -16.1(6)
O6 C30 C31 F14 45.0(6)
C29 C30 C31 F14 -136.7(4)
C2 C1 N1 C7 0.1(6)
C2 C1 N1 Dy1 178.5(3)
C6 C7 N1 C1 -0.3(5)
C8 C7 N1 C1 178.4(3)
C6 C7 N1 Dy1 -178.7(3)
C8 C7 N1 Dy1 0.0(4)
O5 Dy1 N1 C1 -79.6(3)
O3 Dy1 N1 C1 10.3(4)
O6 Dy1 N1 C1 -136.6(3)
O1 Dy1 N1 C1 66.4(3)
O2 Dy1 N1 C1 128.1(3)
O4 Dy1 N1 C1 -6.1(3)
N2 Dy1 N1 C1 -178.5(3)
O5 Dy1 N1 C7 98.7(3)
O3 Dy1 N1 C7 -171.4(2)
O6 Dy1 N1 C7 41.7(3)
O1 Dy1 N1 C7 -115.3(3)
O2 Dy1 N1 C7 -53.6(3)
O4 Dy1 N1 C7 172.2(3)
N2 Dy1 N1 C7 -0.2(2)
C15 C16 N2 C8 1.4(6)
C15 C16 N2 Dy1 -177.3(3)
C11 C8 N2 C16 0.4(5)
C7 C8 N2 C16 -179.2(3)
C11 C8 N2 Dy1 179.1(3)
C7 C8 N2 Dy1 -0.5(4)
O5 Dy1 N2 C16 101.0(3)
O3 Dy1 N2 C16 -8.1(4)
O6 Dy1 N2 C16 30.1(3)
O1 Dy1 N2 C16 -111.4(3)
O2 Dy1 N2 C16 -47.4(3)
O4 Dy1 N2 C16 166.0(3)
N1 Dy1 N2 C16 179.0(3)
O5 Dy1 N2 C8 -77.5(3)
O3 Dy1 N2 C8 173.3(2)
O6 Dy1 N2 C8 -148.4(3)
O1 Dy1 N2 C8 70.0(3)
O2 Dy1 N2 C8 134.0(3)
O4 Dy1 N2 C8 -12.6(4)
N1 Dy1 N2 C8 0.4(2)
C19 C18 O1 Dy1 -28.4(6)
C17 C18 O1 Dy1 151.7(3)
O5 Dy1 O1 C18 -135.9(3)
O3 Dy1 O1 C18 -41.2(3)
O6 Dy1 O1 C18 11.8(4)
O2 Dy1 O1 C18 36.5(3)
O4 Dy1 O1 C18 -114.6(4)
N2 Dy1 O1 C18 102.8(3)
N1 Dy1 O1 C18 162.6(4)
C19 C20 O2 Dy1 23.9(7)
C21 C20 O2 Dy1 -158.2(3)
O5 Dy1 O2 C20 136.8(3)
O3 Dy1 O2 C20 53.2(4)
O6 Dy1 O2 C20 130.4(4)
O1 Dy1 O2 C20 -34.4(4)
O4 Dy1 O2 C20 4.3(4)
N2 Dy1 O2 C20 -149.8(4)
N1 Dy1 O2 C20 -100.7(4)
C24 C23 O3 Dy1 -13.5(8)
C22 C23 O3 Dy1 167.0(3)
O5 Dy1 O3 C23 85.4(4)
O6 Dy1 O3 C23 154.6(4)
O1 Dy1 O3 C23 -55.4(4)
O2 Dy1 O3 C23 -127.7(4)
O4 Dy1 O3 C23 16.9(4)
N2 Dy1 O3 C23 -166.7(4)
N1 Dy1 O3 C23 0.0(6)
C24 C25 O4 Dy1 15.5(8)
C26 C25 O4 Dy1 -164.4(4)
O5 Dy1 O4 C25 -122.4(4)
O3 Dy1 O4 C25 -17.7(4)
O6 Dy1 O4 C25 -71.4(4)
O1 Dy1 O4 C25 71.4(4)
O2 Dy1 O4 C25 32.6(5)
N2 Dy1 O4 C25 166.0(4)
N1 Dy1 O4 C25 154.1(4)
C29 C28 O5 Dy1 21.6(7)
C27 C28 O5 Dy1 -155.9(3)
O3 Dy1 O5 C28 49.2(4)
O6 Dy1 O5 C28 -21.5(4)
O1 Dy1 O5 C28 138.7(3)
O2 Dy1 O5 C28 -28.0(5)
O4 Dy1 O5 C28 117.6(4)
N2 Dy1 O5 C28 -95.8(4)
N1 Dy1 O5 C28 -160.0(4)
C29 C30 O6 Dy1 -11.8(7)
C31 C30 O6 Dy1 166.3(3)
O5 Dy1 O6 C30 16.6(4)
O3 Dy1 O6 C30 -87.3(4)
O1 Dy1 O6 C30 -142.8(3)
O2 Dy1 O6 C30 -167.0(4)
O4 Dy1 O6 C30 -34.4(4)
N2 Dy1 O6 C30 115.5(4)
N1 Dy1 O6 C30 76.8(4)

loop_
_platon_squeeze_void_nr
_platon_squeeze_void_average_x
_platon_squeeze_void_average_y
_platon_squeeze_void_average_z
_platon_squeeze_void_volume
_platon_squeeze_void_count_electrons
1 0.000 0.000 0.500 221.7 23.0
2 0.500 0.500 0.500 30.1 0.4
